data_7024448
loop_
_publ_author_name
'Ehrhart, J\'er\^ome'
'Planeix, Jean-Marc'
'Kyritsakas-Gruber, Nathalie'
'Hosseini, Mir Wais'

_publ_section_title
;
 Molecular tectonics: formation and structural studies on a 2-D
 directional coordination network based on a non-centric metacyclophane
 based tecton and zinc cation.
;
_journal_issue 8
_journal_name_full 'Dalton transactions (Cambridge, England : 2003)'
_journal_page_first 2137
_journal_page_last 2146
_journal_paper_doi 10.1039/b917089h
_journal_volume 39
_journal_year 2010
_chemical_formula_moiety 'C48 H54 Br2 Cl2 N4 Zn'
_chemical_formula_sum 'C48 H54 Br2 Cl2 N4 Zn'
_chemical_formula_weight 983.04
_chemical_name_systematic
;
?
;
_space_group_IT_number 61
_symmetry_cell_setting orthorhombic
_symmetry_space_group_name_Hall '-P 2ac 2ab'
_symmetry_space_group_name_H-M 'P b c a'
_atom_sites_solution_hydrogens geom
_atom_sites_solution_primary direct
_atom_sites_solution_secondary difmap
_audit_creation_method SHELXL-97
_cell_angle_alpha 90.00
_cell_angle_beta 90.00
_cell_angle_gamma 90.00
_cell_formula_units_Z 8
_cell_length_a 21.629(2)
_cell_length_b 18.9786(18)
_cell_length_c 34.265(3)
_cell_measurement_reflns_used 9912
_cell_measurement_temperature 173(2)
_cell_measurement_theta_max 27.35
_cell_measurement_theta_min 2.17
_cell_volume 14065(2)
_computing_cell_refinement 'Bruker SMART'
_computing_data_collection 'Bruker SMART'
_computing_data_reduction 'Bruker SAINT'
_computing_molecular_graphics 'Bruker SHELXTL'
_computing_publication_material 'Bruker SHELXTL'
_computing_structure_refinement 'SHELXL-97 (Sheldrick, 1997)'
_computing_structure_solution 'SHELXS-97 (Sheldrick, 1990)'
_diffrn_ambient_temperature 173(2)
_diffrn_measured_fraction_theta_full 0.971
_diffrn_measured_fraction_theta_max 0.971
_diffrn_measurement_device_type 'CCD area detector'
_diffrn_measurement_method 'phi and omega scans'
_diffrn_radiation_monochromator graphite
_diffrn_radiation_source 'fine-focus sealed tube'
_diffrn_radiation_type MoK\a
_diffrn_radiation_wavelength 0.71073
_diffrn_reflns_av_R_equivalents 0.1083
_diffrn_reflns_av_sigmaI/netI 0.1097
_diffrn_reflns_limit_h_max 26
_diffrn_reflns_limit_h_min -27
_diffrn_reflns_limit_k_max 24
_diffrn_reflns_limit_k_min -16
_diffrn_reflns_limit_l_max 43
_diffrn_reflns_limit_l_min -44
_diffrn_reflns_number 70819
_diffrn_reflns_theta_full 27.57
_diffrn_reflns_theta_max 27.57
_diffrn_reflns_theta_min 1.86
_exptl_absorpt_coefficient_mu 1.586
_exptl_absorpt_correction_T_max 0.8393
_exptl_absorpt_correction_T_min 0.7743
_exptl_absorpt_correction_type multi-scan
_exptl_absorpt_process_details sadabs
_exptl_crystal_colour colorless
_exptl_crystal_density_diffrn 0.928
_exptl_crystal_density_meas ?
_exptl_crystal_density_method 'not measured'
_exptl_crystal_description prism
_exptl_crystal_F_000 4032
_exptl_crystal_size_max 0.17
_exptl_crystal_size_mid 0.15
_exptl_crystal_size_min 0.13
_platon_squeeze_details
;
;
_refine_diff_density_max 1.240
_refine_diff_density_min -1.327
_refine_diff_density_rms 0.157
_refine_ls_extinction_coef 0.00046(10)
_refine_ls_extinction_expression Fc^*^=kFc[1+0.001xFc^2^\l^3^/sin(2\q)]^-1/4^
_refine_ls_extinction_method SHELXL
_refine_ls_goodness_of_fit_ref 1.091
_refine_ls_hydrogen_treatment constr
_refine_ls_matrix_type full
_refine_ls_number_parameters 425
_refine_ls_number_reflns 15804
_refine_ls_number_restraints 0
_refine_ls_restrained_S_all 1.091
_refine_ls_R_factor_all 0.2206
_refine_ls_R_factor_gt 0.1077
_refine_ls_shift/su_max 0.013
_refine_ls_shift/su_mean 0.001
_refine_ls_structure_factor_coef Fsqd
_refine_ls_weighting_details 'calc w=1/[\s^2^(Fo^2^)+(0.1253P)^2^+0.0000P] where P=(Fo^2^+2Fc^2^)/3'
_refine_ls_weighting_scheme calc
_refine_ls_wR_factor_gt 0.2648
_refine_ls_wR_factor_ref 0.2901
_reflns_number_gt 6084
_reflns_number_total 15804
_reflns_threshold_expression >2sigma(I)
_cod_data_source_file b917089h.txt
_cod_data_source_block e1447c
_cod_depositor_comments
;
The following automatic conversions were performed:

'_symmetry_cell_setting' value 'Orthorhombic' changed to
'orthorhombic' according to
/home/saulius/struct/CIF-dictionaries/cif_core.dic dictionary named
'cif_core.dic' version 2.4.2 from 2011-04-26.

Automatic conversion script
Id: cif_fix_values 1891 2012-01-12 08:04:46Z andrius 

The following automatic conversions were performed:

'_exptl_crystal_density_meas' value 'none' was changed to '?' - the
value is perceived as not measured.

Automatic conversion script
Id: cif_fix_values 3008 2015-01-20 13:52:24Z robertas 
;
_cod_original_sg_symbol_H-M Pbca
_cod_database_code 7024448

loop_
_symmetry_equiv_pos_as_xyz
'x, y, z'
'-x+1/2, -y, z+1/2'
'-x, y+1/2, -z+1/2'
'x+1/2, -y+1/2, -z'
'-x, -y, -z'
'x-1/2, y, -z-1/2'
'x, -y-1/2, z-1/2'
'-x-1/2, y-1/2, z'

loop_
_atom_site_label
_atom_site_type_symbol
_atom_site_fract_x
_atom_site_fract_y
_atom_site_fract_z
_atom_site_U_iso_or_equiv
_atom_site_adp_type
_atom_site_occupancy
_atom_site_symmetry_multiplicity
_atom_site_calc_flag
_atom_site_refinement_flags
C25 C 1.0979(3) 0.5859(3) 0.39651(11) 0.0446(10) Uani 1 1 d G
C26 C 1.1190(3) 0.5394(2) 0.36812(15) 0.0446(10) Uani 1 1 d G
C27 C 1.1292(3) 0.5631(3) 0.33027(13) 0.0446(10) Uani 1 1 d G
C28 C 1.1182(3) 0.6332(3) 0.32080(11) 0.0446(10) Uani 1 1 d G
C29 C 1.0970(3) 0.6796(2) 0.34919(15) 0.0446(10) Uani 1 1 d G
C30 C 1.0869(3) 0.6560(3) 0.38704(13) 0.0446(10) Uani 1 1 d G
Zn1 Zn 0.72179(5) 0.37583(5) 0.24889(3) 0.0400(3) Uani 1 1 d .
Cl1 Cl 0.64289(12) 0.31259(13) 0.22540(8) 0.0590(7) Uani 1 1 d .
Cl2 Cl 0.80444(12) 0.32424(12) 0.27443(8) 0.0533(6) Uani 1 1 d .
C1 C 0.8375(4) 0.6799(4) 0.3484(2) 0.0341(8) Uani 1 1 d .
C2 C 0.8109(4) 0.6292(4) 0.3213(2) 0.0341(8) Uani 1 1 d .
C3 C 0.8047(4) 0.5614(4) 0.3295(2) 0.0341(8) Uani 1 1 d .
C4 C 0.8176(4) 0.5360(4) 0.3687(2) 0.0341(8) Uani 1 1 d .
C5 C 0.8403(4) 0.5833(4) 0.3969(2) 0.0341(8) Uani 1 1 d .
C6 C 0.8482(4) 0.6542(4) 0.3874(2) 0.0341(8) Uani 1 1 d .
C7 C 0.7978(5) 0.6530(5) 0.2780(3) 0.057(3) Uani 1 1 d .
H7A H 0.8371 0.6575 0.2639 0.086 Uiso 1 1 calc R
H7B H 0.7765 0.6986 0.2781 0.086 Uiso 1 1 calc R
H7C H 0.7718 0.6178 0.2651 0.086 Uiso 1 1 calc R
C8 C 0.7772(4) 0.5100(4) 0.3023(2) 0.035(2) Uani 1 1 d .
H8A H 0.7896 0.5235 0.2755 0.042 Uiso 1 1 calc R
H8B H 0.7962 0.4635 0.3077 0.042 Uiso 1 1 calc R
N1 N 0.7126(3) 0.5012(4) 0.30260(18) 0.0320(8) Uani 1 1 d .
N2 N 0.6819(3) 0.4465(4) 0.28757(18) 0.0320(8) Uani 1 1 d .
C9 C 0.6217(4) 0.4579(4) 0.2919(2) 0.0320(8) Uani 1 1 d .
H9 H 0.5893 0.4280 0.2833 0.038 Uiso 1 1 calc R
C10 C 0.6151(4) 0.5178(4) 0.3102(2) 0.0320(8) Uani 1 1 d .
H10 H 0.5762 0.5367 0.3179 0.038 Uiso 1 1 calc R
C11 C 0.6703(4) 0.5501(4) 0.3170(2) 0.0320(8) Uani 1 1 d .
H11 H 0.6781 0.5947 0.3286 0.038 Uiso 1 1 calc R
C12 C 0.8033(5) 0.4608(5) 0.3819(4) 0.071(4) Uani 1 1 d .
H12A H 0.8420 0.4363 0.3880 0.107 Uiso 1 1 calc R
H12B H 0.7817 0.4357 0.3610 0.107 Uiso 1 1 calc R
H12C H 0.7771 0.4622 0.4052 0.107 Uiso 1 1 calc R
C13 C 0.8655(4) 0.7069(5) 0.4193(2) 0.039(2) Uani 1 1 d .
H13A H 0.8756 0.6814 0.4434 0.058 Uiso 1 1 calc R
H13B H 0.8306 0.7386 0.4241 0.058 Uiso 1 1 calc R
H13C H 0.9015 0.7344 0.4109 0.058 Uiso 1 1 calc R
C14 C 0.8494(4) 0.5608(5) 0.4389(3) 0.043(2) Uani 1 1 d .
H14A H 0.8424 0.5093 0.4402 0.052 Uiso 1 1 calc R
H14B H 0.8165 0.5833 0.4546 0.052 Uiso 1 1 calc R
C15 C 0.9130(4) 0.5764(5) 0.4598(2) 0.0360(15) Uani 1 1 d .
C16 C 0.9121(4) 0.6063(5) 0.4959(2) 0.0360(15) Uani 1 1 d .
C17 C 0.9708(4) 0.6167(5) 0.5113(2) 0.042(2) Uani 1 1 d .
Br1 Br 0.97086(5) 0.66564(6) 0.56309(3) 0.0578(3) Uani 1 1 d .
C18 C 1.0285(4) 0.6057(4) 0.4956(3) 0.038(2) Uani 1 1 d .
C19 C 1.0254(4) 0.5766(4) 0.4584(2) 0.0329(19) Uani 1 1 d .
C20 C 0.9659(4) 0.5541(5) 0.4391(3) 0.044(2) Uani 1 1 d .
C21 C 0.8507(4) 0.6263(6) 0.5158(3) 0.055(3) Uani 1 1 d .
H21A H 0.8257 0.6547 0.4979 0.083 Uiso 1 1 calc R
H21B H 0.8594 0.6536 0.5395 0.083 Uiso 1 1 calc R
H21C H 0.8281 0.5834 0.5228 0.083 Uiso 1 1 calc R
C22 C 1.0853(5) 0.6203(7) 0.5173(3) 0.063(3) Uani 1 1 d .
H22A H 1.1001 0.6677 0.5109 0.095 Uiso 1 1 calc R
H22B H 1.1169 0.5855 0.5103 0.095 Uiso 1 1 calc R
H22C H 1.0768 0.6174 0.5454 0.095 Uiso 1 1 calc R
C23 C 0.9658(5) 0.5205(6) 0.4023(2) 0.058(3) Uani 1 1 d .
H23A H 1.0017 0.4891 0.4004 0.086 Uiso 1 1 calc R
H23B H 0.9680 0.5561 0.3816 0.086 Uiso 1 1 calc R
H23C H 0.9278 0.4929 0.3993 0.086 Uiso 1 1 calc R
C24 C 1.0847(4) 0.5544(6) 0.4391(3) 0.048(2) Uani 1 1 d .
H24A H 1.0848 0.5023 0.4372 0.058 Uiso 1 1 calc R
H24B H 1.1194 0.5680 0.4564 0.058 Uiso 1 1 calc R
C31 C 1.1378(5) 0.4612(5) 0.3757(2) 0.045(2) Uani 1 1 d .
H31A H 1.1533 0.4402 0.3515 0.067 Uiso 1 1 calc R
H31B H 1.1016 0.4347 0.3848 0.067 Uiso 1 1 calc R
H31C H 1.1702 0.4595 0.3957 0.067 Uiso 1 1 calc R
C32 C 1.1554(4) 0.5124(7) 0.2998(3) 0.045(2) Uani 1 1 d .
H32A H 1.1472 0.5307 0.2732 0.067 Uiso 1 1 calc R
H32B H 1.1354 0.4658 0.3023 0.067 Uiso 1 1 calc R
C33 C 0.8168(4) 0.4571(6) 0.1994(2) 0.045(2) Uani 1 1 d .
H33 H 0.8493 0.4263 0.2068 0.067 Uiso 1 1 calc R
N3 N 0.7265(4) 0.5052(5) 0.1937(2) 0.054(2) Uani 1 1 d .
N4 N 0.7545(4) 0.4472(4) 0.20906(18) 0.044(2) Uani 1 1 d .
C34 C 0.8245(5) 0.5185(7) 0.1774(2) 0.061(3) Uani 1 1 d .
H34 H 0.8622 0.5363 0.1672 0.073 Uiso 1 1 calc R
C35 C 0.7667(5) 0.5483(6) 0.1735(3) 0.054(3) Uani 1 1 d .
H35 H 0.7566 0.5900 0.1596 0.064 Uiso 1 1 calc R
C36 C 1.0718(4) 0.7048(5) 0.4153(2) 0.043(2) Uani 1 1 d .
H36A H 1.0271 0.7133 0.4149 0.065 Uiso 1 1 calc R
H36B H 1.0937 0.7491 0.4101 0.065 Uiso 1 1 calc R
H36C H 1.0838 0.6868 0.4410 0.065 Uiso 1 1 calc R
C37 C 1.1418(6) 0.6644(7) 0.2786(3) 0.043(2) Uani 1 1 d .
H37A H 1.1062 0.6706 0.2612 0.065 Uiso 1 1 calc R
H37B H 1.1710 0.6312 0.2667 0.065 Uiso 1 1 calc R
H37C H 1.1622 0.7099 0.2826 0.065 Uiso 1 1 calc R
C38 C 1.0838(5) 0.7601(6) 0.3392(3) 0.052(3) Uani 1 1 d .
H38A H 1.1176 0.7881 0.3510 0.062 Uiso 1 1 calc R
H38B H 1.0875 0.7654 0.3106 0.062 Uiso 1 1 calc R
C39 C 1.0241(4) 0.8537(5) 0.3716(2) 0.037(2) Uani 1 1 d .
C40 C 0.9645(4) 0.8837(6) 0.3806(2) 0.044(2) Uani 1 1 d .
Br2 Br 0.96253(5) 0.96968(5) 0.40900(3) 0.0603(3) Uani 1 1 d .
C41 C 0.9093(4) 0.8499(4) 0.3681(2) 0.036(2) Uani 1 1 d .
C42 C 0.9113(4) 0.7874(4) 0.34980(19) 0.0250(17) Uani 1 1 d .
C43 C 0.9667(4) 0.7588(4) 0.3392(2) 0.0283(17) Uani 1 1 d .
C44 C 1.0229(4) 0.7948(5) 0.3514(2) 0.039(2) Uani 1 1 d .
C45 C 1.0782(4) 0.8913(4) 0.3836(3) 0.038(2) Uani 1 1 d .
H45A H 1.0877 0.8795 0.4108 0.057 Uiso 1 1 calc R
H45B H 1.0708 0.9420 0.3814 0.057 Uiso 1 1 calc R
H45C H 1.1131 0.8779 0.3670 0.057 Uiso 1 1 calc R
C46 C 0.8451(4) 0.8846(6) 0.3863(3) 0.038(2) Uani 1 1 d .
H46A H 0.8115 0.8799 0.3673 0.057 Uiso 1 1 calc R
H46B H 0.8519 0.9346 0.3921 0.057 Uiso 1 1 calc R
H46C H 0.8339 0.8599 0.4104 0.057 Uiso 1 1 calc R
C47 C 0.9695(4) 0.6965(5) 0.3118(2) 0.036(2) Uani 1 1 d .
H47A H 0.9848 0.6551 0.3259 0.054 Uiso 1 1 calc R
H47B H 0.9975 0.7073 0.2901 0.054 Uiso 1 1 calc R
H47C H 0.9281 0.6867 0.3015 0.054 Uiso 1 1 calc R
C48 C 0.8468(4) 0.7521(4) 0.3378(2) 0.034(2) Uani 1 1 d .
H48A H 0.8132 0.7803 0.3497 0.041 Uiso 1 1 calc R
H48B H 0.8423 0.7559 0.3091 0.041 Uiso 1 1 calc R

loop_
_atom_site_aniso_label
_atom_site_aniso_U_11
_atom_site_aniso_U_22
_atom_site_aniso_U_33
_atom_site_aniso_U_23
_atom_site_aniso_U_13
_atom_site_aniso_U_12
C25 0.041(2) 0.067(3) 0.0264(18) 0.0063(17) 0.0076(16) 0.0036(19)
C26 0.041(2) 0.067(3) 0.0264(18) 0.0063(17) 0.0076(16) 0.0036(19)
C27 0.041(2) 0.067(3) 0.0264(18) 0.0063(17) 0.0076(16) 0.0036(19)
C28 0.041(2) 0.067(3) 0.0264(18) 0.0063(17) 0.0076(16) 0.0036(19)
C29 0.041(2) 0.067(3) 0.0264(18) 0.0063(17) 0.0076(16) 0.0036(19)
C30 0.041(2) 0.067(3) 0.0264(18) 0.0063(17) 0.0076(16) 0.0036(19)
Zn1 0.0433(6) 0.0349(5) 0.0417(6) -0.0018(5) -0.0113(5) -0.0037(5)
Cl1 0.0611(17) 0.0429(14) 0.0728(17) -0.0139(12) -0.0297(14) -0.0180(12)
Cl2 0.0503(15) 0.0316(12) 0.0781(17) 0.0002(11) -0.0108(13) -0.0004(10)
C1 0.036(2) 0.0285(18) 0.0383(19) -0.0027(14) -0.0121(16) -0.0050(15)
C2 0.036(2) 0.0285(18) 0.0383(19) -0.0027(14) -0.0121(16) -0.0050(15)
C3 0.036(2) 0.0285(18) 0.0383(19) -0.0027(14) -0.0121(16) -0.0050(15)
C4 0.036(2) 0.0285(18) 0.0383(19) -0.0027(14) -0.0121(16) -0.0050(15)
C5 0.036(2) 0.0285(18) 0.0383(19) -0.0027(14) -0.0121(16) -0.0050(15)
C6 0.036(2) 0.0285(18) 0.0383(19) -0.0027(14) -0.0121(16) -0.0050(15)
C7 0.080(8) 0.033(5) 0.058(6) -0.019(5) -0.034(6) 0.007(5)
C8 0.036(5) 0.022(4) 0.047(5) -0.002(4) -0.025(4) -0.002(3)
N1 0.039(2) 0.0313(18) 0.0253(16) -0.0100(13) 0.0003(15) 0.0037(14)
N2 0.039(2) 0.0313(18) 0.0253(16) -0.0100(13) 0.0003(15) 0.0037(14)
C9 0.039(2) 0.0313(18) 0.0253(16) -0.0100(13) 0.0003(15) 0.0037(14)
C10 0.039(2) 0.0313(18) 0.0253(16) -0.0100(13) 0.0003(15) 0.0037(14)
C11 0.039(2) 0.0313(18) 0.0253(16) -0.0100(13) 0.0003(15) 0.0037(14)
C12 0.061(7) 0.044(6) 0.109(9) 0.025(6) -0.067(7) -0.023(5)
C13 0.055(6) 0.045(5) 0.016(4) 0.006(4) -0.006(4) -0.003(4)
C14 0.034(5) 0.046(6) 0.049(5) 0.026(4) -0.018(4) -0.015(4)
C15 0.023(3) 0.068(4) 0.017(2) 0.025(3) 0.003(2) -0.007(3)
C16 0.023(3) 0.068(4) 0.017(2) 0.025(3) 0.003(2) -0.007(3)
C17 0.051(6) 0.039(5) 0.036(4) 0.013(4) -0.031(5) -0.009(4)
Br1 0.0684(7) 0.0705(8) 0.0346(5) -0.0004(4) 0.0074(5) -0.0068(6)
C18 0.031(5) 0.027(4) 0.056(5) 0.010(4) -0.011(4) 0.000(4)
C19 0.035(5) 0.030(4) 0.034(4) 0.003(3) 0.007(4) -0.006(4)
C20 0.026(5) 0.057(6) 0.048(5) 0.006(4) -0.031(4) -0.001(4)
C21 0.049(6) 0.072(7) 0.045(5) 0.025(5) 0.013(5) 0.025(5)
C22 0.047(6) 0.109(10) 0.034(5) -0.036(6) -0.023(5) 0.012(6)
C23 0.070(7) 0.064(7) 0.039(5) 0.018(5) 0.044(5) 0.035(6)
C24 0.031(5) 0.068(7) 0.046(5) 0.006(5) -0.011(4) 0.007(5)
C31 0.065(6) 0.054(6) 0.015(4) 0.006(4) -0.001(4) 0.008(5)
C32 0.065(6) 0.054(6) 0.015(4) 0.006(4) -0.001(4) 0.008(5)
C33 0.065(6) 0.054(6) 0.015(4) 0.006(4) -0.001(4) 0.008(5)
N3 0.038(5) 0.060(6) 0.064(5) 0.002(4) 0.001(4) 0.022(4)
N4 0.055(5) 0.056(5) 0.022(3) 0.001(3) -0.015(3) 0.020(4)
C34 0.056(7) 0.106(10) 0.020(4) -0.006(5) 0.012(4) 0.032(6)
C35 0.049(6) 0.072(8) 0.041(5) 0.013(5) 0.013(5) 0.028(5)
C36 0.034(5) 0.056(6) 0.040(5) 0.009(4) 0.003(4) -0.011(4)
C37 0.034(5) 0.056(6) 0.040(5) 0.009(4) 0.003(4) -0.011(4)
C38 0.059(7) 0.065(7) 0.032(4) -0.007(4) 0.003(5) 0.042(5)
C39 0.035(5) 0.035(5) 0.041(5) 0.005(4) 0.009(4) -0.012(4)
C40 0.016(5) 0.080(7) 0.036(4) 0.024(4) -0.005(4) -0.007(4)
Br2 0.0734(8) 0.0389(5) 0.0685(7) -0.0183(5) -0.0108(6) 0.0008(5)
C41 0.046(6) 0.026(4) 0.035(4) -0.011(3) -0.018(4) -0.004(4)
C42 0.050(5) 0.008(3) 0.017(3) -0.008(3) 0.001(4) 0.008(3)
C43 0.029(5) 0.035(4) 0.021(3) 0.002(3) 0.007(4) -0.007(4)
C44 0.036(5) 0.048(6) 0.033(4) 0.008(4) 0.026(4) -0.001(4)
C45 0.028(5) 0.031(5) 0.055(5) 0.012(4) -0.005(4) -0.009(4)
C46 0.028(5) 0.031(5) 0.055(5) 0.012(4) -0.005(4) -0.009(4)
C47 0.043(5) 0.046(5) 0.019(4) -0.004(3) 0.019(4) 0.007(4)
C48 0.048(5) 0.027(4) 0.029(4) 0.004(3) -0.021(4) 0.020(4)

loop_
_atom_type_symbol
_atom_type_description
_atom_type_scat_dispersion_real
_atom_type_scat_dispersion_imag
_atom_type_scat_source
C C 0.0033 0.0016 'International Tables Vol C Tables 4.2.6.8 and 6.1.1.4'
N N 0.0061 0.0033 'International Tables Vol C Tables 4.2.6.8 and 6.1.1.4'
Cl Cl 0.1484 0.1585 'International Tables Vol C Tables 4.2.6.8 and 6.1.1.4'
Zn Zn 0.2839 1.4301 'International Tables Vol C Tables 4.2.6.8 and 6.1.1.4'
Br Br -0.2901 2.4595 'International Tables Vol C Tables 4.2.6.8 and 6.1.1.4'
H H 0.0000 0.0000 'International Tables Vol C Tables 4.2.6.8 and 6.1.1.4'

loop_
_geom_angle_atom_site_label_1
_geom_angle_atom_site_label_2
_geom_angle_atom_site_label_3
_geom_angle
_geom_angle_site_symmetry_1
_geom_angle_site_symmetry_3
C26 C25 C30 120.0 . .
C26 C25 C24 117.3(5) . .
C30 C25 C24 122.6(5) . .
C27 C26 C25 120.0 . .
C27 C26 C31 115.0(4) . .
C25 C26 C31 124.9(4) . .
C26 C27 C28 120.0 . .
C26 C27 C32 119.6(6) . .
C28 C27 C32 120.4(6) . .
C29 C28 C27 120.0 . .
C29 C28 C37 119.3(6) . .
C27 C28 C37 119.8(5) . .
C28 C29 C30 120.0 . .
C28 C29 C38 121.2(4) . .
C30 C29 C38 118.8(4) . .
C36 C30 C29 118.4(5) . .
C36 C30 C25 121.3(5) . .
C29 C30 C25 120.0 . .
N4 Zn1 N2 98.2(3) . .
N4 Zn1 Cl2 106.1(2) . .
N2 Zn1 Cl2 111.6(2) . .
N4 Zn1 Cl1 112.2(2) . .
N2 Zn1 Cl1 105.0(2) . .
Cl2 Zn1 Cl1 121.34(10) . .
C48 C1 C6 122.5(7) . .
C48 C1 C2 121.8(7) . .
C6 C1 C2 115.5(7) . .
C3 C2 C1 123.3(8) . .
C3 C2 C7 117.4(7) . .
C1 C2 C7 118.7(7) . .
C2 C3 C4 119.9(7) . .
C2 C3 C8 123.5(8) . .
C4 C3 C8 116.2(7) . .
C5 C4 C3 119.3(8) . .
C5 C4 C12 117.6(8) . .
C3 C4 C12 123.0(7) . .
C6 C5 C4 119.9(7) . .
C6 C5 C14 118.5(7) . .
C4 C5 C14 121.1(8) . .
C5 C6 C1 121.5(7) . .
C5 C6 C13 119.7(7) . .
C1 C6 C13 118.7(7) . .
C2 C7 H7A 109.5 . .
C2 C7 H7B 109.5 . .
H7A C7 H7B 109.5 . .
C2 C7 H7C 109.5 . .
H7A C7 H7C 109.5 . .
H7B C7 H7C 109.5 . .
N1 C8 C3 118.3(7) . .
N1 C8 H8A 107.7 . .
C3 C8 H8A 107.7 . .
N1 C8 H8B 107.7 . .
C3 C8 H8B 107.7 . .
H8A C8 H8B 107.1 . .
N2 N1 C11 109.2(7) . .
N2 N1 C8 125.6(6) . .
C11 N1 C8 125.2(7) . .
C9 N2 N1 108.4(6) . .
C9 N2 Zn1 125.8(5) . .
N1 N2 Zn1 122.9(5) . .
C10 C9 N2 107.7(8) . .
C10 C9 H9 126.1 . .
N2 C9 H9 126.1 . .
C9 C10 C11 112.1(8) . .
C9 C10 H10 124.0 . .
C11 C10 H10 124.0 . .
C10 C11 N1 102.5(7) . .
C10 C11 H11 128.8 . .
N1 C11 H11 128.8 . .
C4 C12 H12A 109.5 . .
C4 C12 H12B 109.5 . .
H12A C12 H12B 109.5 . .
C4 C12 H12C 109.5 . .
H12A C12 H12C 109.5 . .
H12B C12 H12C 109.5 . .
C6 C13 H13A 109.5 . .
C6 C13 H13B 109.5 . .
H13A C13 H13B 109.5 . .
C6 C13 H13C 109.5 . .
H13A C13 H13C 109.5 . .
H13B C13 H13C 109.5 . .
C5 C14 C15 119.5(7) . .
C5 C14 H14A 107.4 . .
C15 C14 H14A 107.4 . .
C5 C14 H14B 107.4 . .
C15 C14 H14B 107.4 . .
H14A C14 H14B 107.0 . .
C16 C15 C20 126.5(8) . .
C16 C15 C14 118.5(8) . .
C20 C15 C14 114.9(7) . .
C15 C16 C17 113.0(8) . .
C15 C16 C21 121.3(8) . .
C17 C16 C21 125.8(8) . .
C18 C17 C16 131.3(8) . .
C18 C17 Br1 114.6(6) . .
C16 C17 Br1 113.8(7) . .
C17 C18 C19 112.0(8) . .
C17 C18 C22 122.3(8) . .
C19 C18 C22 125.7(8) . .
C18 C19 C24 118.2(8) . .
C18 C19 C20 123.7(8) . .
C24 C19 C20 117.2(8) . .
C15 C20 C23 125.8(8) . .
C15 C20 C19 112.7(8) . .
C23 C20 C19 121.2(8) . .
C16 C21 H21A 109.5 . .
C16 C21 H21B 109.5 . .
H21A C21 H21B 109.5 . .
C16 C21 H21C 109.5 . .
H21A C21 H21C 109.5 . .
H21B C21 H21C 109.5 . .
C18 C22 H22A 109.5 . .
C18 C22 H22B 109.5 . .
H22A C22 H22B 109.5 . .
C18 C22 H22C 109.5 . .
H22A C22 H22C 109.5 . .
H22B C22 H22C 109.5 . .
C20 C23 H23A 109.5 . .
C20 C23 H23B 109.5 . .
H23A C23 H23B 109.5 . .
C20 C23 H23C 109.5 . .
H23A C23 H23C 109.5 . .
H23B C23 H23C 109.5 . .
C19 C24 C25 116.5(7) . .
C19 C24 H24A 108.2 . .
C25 C24 H24A 108.2 . .
C19 C24 H24B 108.2 . .
C25 C24 H24B 108.2 . .
H24A C24 H24B 107.3 . .
C26 C31 H31A 109.5 . .
C26 C31 H31B 109.5 . .
H31A C31 H31B 109.5 . .
C26 C31 H31C 109.5 . .
H31A C31 H31C 109.5 . .
H31B C31 H31C 109.5 . .
C27 C32 N3 108.9(7) . 6_656
C27 C32 H32A 109.9 . .
N3 C32 H32A 109.9 6_656 .
C27 C32 H32B 109.9 . .
N3 C32 H32B 109.9 6_656 .
H32A C32 H32B 108.3 . .
C34 C33 N4 110.8(8) . .
C34 C33 H33 124.6 . .
N4 C33 H33 124.6 . .
N4 N3 C35 113.2(8) . .
N4 N3 C32 116.9(8) . 6_556
C35 N3 C32 129.8(8) . 6_556
N3 N4 C33 103.1(8) . .
N3 N4 Zn1 129.7(6) . .
C33 N4 Zn1 125.4(6) . .
C35 C34 C33 106.6(10) . .
C35 C34 H34 126.7 . .
C33 C34 H34 126.7 . .
C34 C35 N3 106.2(9) . .
C34 C35 H35 126.9 . .
N3 C35 H35 126.9 . .
C30 C36 H36A 109.5 . .
C30 C36 H36B 109.5 . .
H36A C36 H36B 109.5 . .
C30 C36 H36C 109.5 . .
H36A C36 H36C 109.5 . .
H36B C36 H36C 109.5 . .
C28 C37 H37A 109.5 . .
C28 C37 H37B 109.5 . .
H37A C37 H37B 109.5 . .
C28 C37 H37C 109.5 . .
H37A C37 H37C 109.5 . .
H37B C37 H37C 109.5 . .
C44 C38 C29 120.7(8) . .
C44 C38 H38A 107.2 . .
C29 C38 H38A 107.2 . .
C44 C38 H38B 107.2 . .
C29 C38 H38B 107.2 . .
H38A C38 H38B 106.8 . .
C44 C39 C45 126.3(9) . .
C44 C39 C40 115.4(8) . .
C45 C39 C40 118.2(8) . .
C41 C40 C39 120.6(9) . .
C41 C40 Br2 121.5(7) . .
C39 C40 Br2 117.9(6) . .
C42 C41 C40 120.8(9) . .
C42 C41 C46 123.6(8) . .
C40 C41 C46 114.2(7) . .
C41 C42 C43 120.3(8) . .
C41 C42 C48 117.4(7) . .
C43 C42 C48 122.0(6) . .
C42 C43 C44 118.1(7) . .
C42 C43 C47 120.8(7) . .
C44 C43 C47 120.7(7) . .
C39 C44 C43 124.5(8) . .
C39 C44 C38 119.4(9) . .
C43 C44 C38 116.1(8) . .
C39 C45 H45A 109.5 . .
C39 C45 H45B 109.5 . .
H45A C45 H45B 109.5 . .
C39 C45 H45C 109.5 . .
H45A C45 H45C 109.5 . .
H45B C45 H45C 109.5 . .
C41 C46 H46A 109.5 . .
C41 C46 H46B 109.5 . .
H46A C46 H46B 109.5 . .
C41 C46 H46C 109.5 . .
H46A C46 H46C 109.5 . .
H46B C46 H46C 109.5 . .
C43 C47 H47A 109.5 . .
C43 C47 H47B 109.5 . .
H47A C47 H47B 109.5 . .
C43 C47 H47C 109.5 . .
H47A C47 H47C 109.5 . .
H47B C47 H47C 109.5 . .
C1 C48 C42 117.2(6) . .
C1 C48 H48A 108.0 . .
C42 C48 H48A 108.0 . .
C1 C48 H48B 108.0 . .
C42 C48 H48B 108.0 . .
H48A C48 H48B 107.2 . .

loop_
_geom_bond_atom_site_label_1
_geom_bond_atom_site_label_2
_geom_bond_distance
_geom_bond_site_symmetry_2
C25 C26 1.3900 .
C25 C30 1.3900 .
C25 C24 1.604(10) .
C26 C27 1.3900 .
C26 C31 1.562(10) .
C27 C28 1.3900 .
C27 C32 1.530(9) .
C28 C29 1.3900 .
C28 C37 1.645(9) .
C29 C30 1.3900 .
C29 C38 1.590(10) .
C30 C36 1.380(10) .
Zn1 N4 2.048(8) .
Zn1 N2 2.073(6) .
Zn1 Cl2 2.218(3) .
Zn1 Cl1 2.236(2) .
C1 C48 1.432(11) .
C1 C6 1.441(11) .
C1 C2 1.457(11) .
C2 C3 1.322(11) .
C2 C7 1.577(12) .
C3 C4 1.456(11) .
C3 C8 1.475(11) .
C4 C5 1.406(11) .
C4 C12 1.529(12) .
C5 C6 1.395(11) .
C5 C14 1.515(11) .
C6 C13 1.528(11) .
C7 H7A 0.9800 .
C7 H7B 0.9800 .
C7 H7C 0.9800 .
C8 N1 1.408(11) .
C8 H8A 0.9900 .
C8 H8B 0.9900 .
N1 N2 1.336(9) .
N1 C11 1.392(10) .
N2 C9 1.328(10) .
C9 C10 1.306(11) .
C9 H9 0.9500 .
C10 C11 1.363(12) .
C10 H10 0.9500 .
C11 H11 0.9500 .
C12 H12A 0.9800 .
C12 H12B 0.9800 .
C12 H12C 0.9800 .
C13 H13A 0.9800 .
C13 H13B 0.9800 .
C13 H13C 0.9800 .
C14 C15 1.579(11) .
C14 H14A 0.9900 .
C14 H14B 0.9900 .
C15 C16 1.359(12) .
C15 C20 1.410(13) .
C16 C17 1.389(11) .
C16 C21 1.540(12) .
C17 C18 1.375(12) .
C17 Br1 2.004(9) .
C18 C19 1.391(12) .
C18 C22 1.463(12) .
C19 C24 1.503(12) .
C19 C20 1.508(11) .
C20 C23 1.414(13) .
C21 H21A 0.9800 .
C21 H21B 0.9800 .
C21 H21C 0.9800 .
C22 H22A 0.9800 .
C22 H22B 0.9800 .
C22 H22C 0.9800 .
C23 H23A 0.9800 .
C23 H23B 0.9800 .
C23 H23C 0.9800 .
C24 H24A 0.9900 .
C24 H24B 0.9900 .
C31 H31A 0.9800 .
C31 H31B 0.9800 .
C31 H31C 0.9800 .
C32 N3 1.560(12) 6_656
C32 H32A 0.9900 .
C32 H32B 0.9900 .
C33 C34 1.397(15) .
C33 N4 1.400(11) .
C33 H33 0.9500 .
N3 N4 1.361(10) .
N3 C35 1.379(13) .
N3 C32 1.560(12) 6_556
C34 C35 1.378(13) .
C34 H34 0.9500 .
C35 H35 0.9500 .
C36 H36A 0.9800 .
C36 H36B 0.9800 .
C36 H36C 0.9800 .
C37 H37A 0.9800 .
C37 H37B 0.9800 .
C37 H37C 0.9800 .
C38 C44 1.529(12) .
C38 H38A 0.9900 .
C38 H38B 0.9900 .
C39 C44 1.316(12) .
C39 C45 1.430(11) .
C39 C40 1.443(12) .
C40 C41 1.421(12) .
C40 Br2 1.901(11) .
C41 C42 1.342(10) .
C41 C46 1.661(13) .
C42 C43 1.363(11) .
C42 C48 1.602(12) .
C43 C44 1.456(12) .
C43 C47 1.512(11) .
C45 H45A 0.9800 .
C45 H45B 0.9800 .
C45 H45C 0.9800 .
C46 H46A 0.9800 .
C46 H46B 0.9800 .
C46 H46C 0.9800 .
C47 H47A 0.9800 .
C47 H47B 0.9800 .
C47 H47C 0.9800 .
C48 H48A 0.9900 .
C48 H48B 0.9900 .

loop_
_platon_squeeze_void_nr
_platon_squeeze_void_average_x
_platon_squeeze_void_average_y
_platon_squeeze_void_average_z
_platon_squeeze_void_volume
_platon_squeeze_void_count_electrons
1 0.289 0.031 0.005 7082.8 2746.9
